data_1574989
loop_
_publ_author_name
'W&#xfc;st, Leonie'
'Chorbacher, Johannes'
'Keim, Timo'
'Wellnitz, Tim'
'Spie&#xdf;, Julian'
'Wieprecht, Nele'
'Michel, Maximilian'
'Helten, Holger'
'Braunschweig, Holger'

_publ_section_title
;
 Tuning the emission properties of luminescent 1,2,3-diazaborinates.
;
_journal_issue 33
_journal_name_full 'Chemical science'
_journal_page_first 15086
_journal_page_last 15096
_journal_paper_doi 10.1039/d5sc03814f
_journal_volume 16
_journal_year 2025
_chemical_formula_moiety 'C14 H17 B N2 O S Si'
_chemical_formula_sum 'C14 H17 B N2 O S Si'
_chemical_formula_weight 300.25
_space_group_crystal_system triclinic
_space_group_IT_number 2
_space_group_name_Hall '-P 1'
_space_group_name_H-M_alt 'P -1'
_atom_sites_solution_hydrogens geom
_atom_sites_solution_primary dual
_atom_sites_solution_secondary difmap
_audit_creation_date 2023-08-08
_audit_creation_method 'CIF-fill 1.4m (K.Radacki, 2005-23)'
_audit_update_record
;
2025-05-23 deposited with the CCDC.	2025-06-30 downloaded from the CCDC.
;
_cell_angle_alpha 84.2310(10)
_cell_angle_beta 69.7730(10)
_cell_angle_gamma 75.2450(10)
_cell_formula_units_Z 2
_cell_length_a 8.77130(10)
_cell_length_b 9.38310(10)
_cell_length_c 10.18550(10)
_cell_measurement_reflns_used 11359
_cell_measurement_temperature 100(2)
_cell_measurement_theta_max 74.7770
_cell_measurement_theta_min 4.6040
_cell_volume 760.579(15)
_computing_cell_refinement 'CrysAlisPro 1.171.42.30a (Rigaku OD, 2021)'
_computing_data_collection 'CrysAlisPro 1.171.42.30a (Rigaku OD, 2021)'
_computing_data_reduction 'CrysAlisPro 1.171.42.30a (Rigaku OD, 2021)'
_computing_molecular_graphics 'ShelXLe (Huebschle et all, 2011)'
_computing_publication_material 'SHELXL-2018/3 (Sheldrick, 2018)'
_computing_structure_refinement 'SHELXL-2018/3 (Sheldrick, 2018)'
_computing_structure_solution 'SHELXT 2014/5 (Sheldrick, 2014)''
_diffrn_ambient_environment N~2~
_diffrn_ambient_temperature 100(2)
_diffrn_detector HPA
_diffrn_detector_area_resol_mean 10.0
_diffrn_detector_type 'HyPix Arc150'
_diffrn_measured_fraction_theta_full 0.992
_diffrn_measured_fraction_theta_max 0.956
_diffrn_measurement_details
;
 List of Runs (angles in degrees, time in seconds):
 --------------------------------------------------------------------------
  1  \w     26.00  56.00   0.50    0.05    --   14.00  60.00 175.52   60
  2  \w     30.00  56.00   0.50    0.05    --   18.00  60.00  69.14   52
  3  \w     51.00  86.00   0.50    0.05    --   38.00  52.00  98.65   70
  4  \w     26.00  60.00   0.50    0.05    --   14.00  59.00  16.43   68
  5  \w     30.00  56.00   0.50    0.05    --   18.00  60.00-121.26   52
  6  \w     40.00  75.00   0.50    0.05    --   26.00  51.00 -92.32   70
  7  \w     39.00  74.00   0.50    0.05    --   26.00  52.00 -50.28   70
  8  \w     48.00 135.00   0.50    0.05    --   84.34  15.00  90.00  174
  9  \w     37.00  98.00   0.50    0.05    --   84.34-120.00  23.00  122
 10  \w     25.00  95.00   0.50    0.05    --   71.46-120.00  23.00  140
 11  \w     29.00  98.00   0.50    0.05    --   76.32-120.00  23.00  138
 12  \w     34.00  84.00   0.50    0.05    --   76.32 -95.00  60.00  100
 13  \w     42.00  92.00   0.50    0.05    --   84.34 -95.00 120.00  100
 14  \w     16.00  83.00   0.50    0.05    --   58.75-120.00  23.00  134
 15  \w     42.00  92.00   0.50    0.05    --   84.34 -95.00  30.00  100
 16  \w     29.00  79.00   0.50    0.05    --   71.46 -95.00 -30.00  100
 17  \w     42.00  92.00   0.50    0.05    --   84.34 -95.00 -60.00  100
 18  \w     42.00  92.00   0.50    0.05    --   84.34 -95.00 -90.00  100
 19  \w     42.00  92.00   0.50    0.05    --   84.34 -95.00  90.00  100
 20  \w     34.00  84.00   0.50    0.05    --   76.32 -95.00-150.00  100
 21  \w     42.00  92.00   0.50    0.05    --   84.34 -95.00-150.00  100
 22  \w     42.00  92.00   0.50    0.05    --   84.34 -95.00-180.00  100
 23  \w     48.00 135.00   0.50    0.05    --   84.34  15.00-180.00  174
 24  \w    -98.00 -22.00   0.50    0.05    --  -69.85 126.00-150.00  152
 25  \w    -88.00 -14.00   0.50    0.05    --  -60.36 126.00   0.00  148
 26  \w    -40.00  -8.00   0.50    0.05    --  -18.00 118.00  34.66   64
 27  \w    -84.00 -13.00   0.50    0.05    --  -60.36 120.00 106.00  142
 28  \w    -98.00 -29.00   0.50    0.05    --  -76.37 120.00 106.00  138
 29  \w    -93.00 -23.00   0.50    0.05    --  -69.85 120.00 106.00  140
 30  \w    -92.00 -31.00   0.50    0.05    --  -76.37 112.00  60.00  122
 31  \w    -86.00 -51.00   0.50    0.05    --  -38.00 -52.00  10.42   70
 32  \w   -100.00 -63.00   0.50    0.05    --  -50.00 -44.00 -46.54   74
 33  \w   -125.00 -91.00   0.50    0.05    --  -79.50 -60.00  41.42   68
 34  \w   -127.00 -92.00   0.50    0.05    --  -79.50 -55.00  59.76   70
 35  \w   -121.00 -86.00   0.50    0.05    --  -74.00 -55.00 107.93   70
 36  \w   -127.00 -92.00   0.50    0.05    --  -79.50 -55.00 143.69   70
 37  \w   -127.00 -92.00   0.50    0.05    --  -79.50 -53.00 173.98   70
 38  \w    -83.00 -47.00   0.50    0.05    --  -34.00 -46.00  91.23   72
 39  \w   -128.00 -93.00   0.50    0.05    --  -79.50 -49.00  14.94   70
 40  \w   -128.00 -93.00   0.50    0.05    --  -79.50 -51.00 -19.64   70
 41  \w   -128.00 -93.00   0.50    0.05    --  -79.50 -49.00 -47.48   70
 42  \w   -115.00 -80.00   0.50    0.05    --  -66.00 -48.00 -66.28   70
 43  \w   -107.00 -72.00   0.50    0.05    --  -58.00 -50.00-173.55   70
 44  \w   -115.00 -80.00   0.50    0.05    --  -66.00 -47.00  76.70   70
 45  \w   -114.00 -79.00   0.50    0.05    --  -66.00 -52.00-105.94   70
 46  \w   -121.00 -81.00   0.50    0.05    --  -70.00 -37.00-159.19   80
 47  \w   -124.00 -87.00   0.50    0.05    --  -74.00 -45.00-177.78   74
 48  \w   -130.00 -91.00   0.50    0.05    --  -79.50 -40.00 -89.13   78
 49  \w   -126.00 -92.00   0.50    0.05    --  -79.50-123.00   0.75   68
;
_diffrn_measurement_device 'four-circle diffractometer'
_diffrn_measurement_device_type 'Rigaku XtaLAB Synergy-R'
_diffrn_measurement_method '\w scans'
_diffrn_orient_matrix_type
;
 CrysAlisPro convention (1999,Acta A55,543-557)
;
_diffrn_orient_matrix_UB_11 0.0229074000
_diffrn_orient_matrix_UB_12 -0.1468378000
_diffrn_orient_matrix_UB_13 -0.0680226000
_diffrn_orient_matrix_UB_21 0.0838322000
_diffrn_orient_matrix_UB_22 0.0639223000
_diffrn_orient_matrix_UB_23 -0.1448314000
_diffrn_orient_matrix_UB_31 0.1718790000
_diffrn_orient_matrix_UB_32 -0.0564330000
_diffrn_orient_matrix_UB_33 0.0195995000
_diffrn_radiation_monochromator 'multi-layer mirror'
_diffrn_radiation_probe x-ray
_diffrn_radiation_type CuK\a
_diffrn_radiation_wavelength 1.54184
_diffrn_radiation_xray_symbol K-L~2,3~
_diffrn_reflns_av_R_equivalents 0.0300
_diffrn_reflns_av_unetI/netI 0.0185
_diffrn_reflns_Laue_measured_fraction_full 0.992
_diffrn_reflns_Laue_measured_fraction_max 0.956
_diffrn_reflns_limit_h_max 10
_diffrn_reflns_limit_h_min -9
_diffrn_reflns_limit_k_max 11
_diffrn_reflns_limit_k_min -11
_diffrn_reflns_limit_l_max 12
_diffrn_reflns_limit_l_min -12
_diffrn_reflns_number 14132
_diffrn_reflns_point_group_measured_fraction_full 0.992
_diffrn_reflns_point_group_measured_fraction_max 0.956
_diffrn_reflns_theta_full 67.684
_diffrn_reflns_theta_max 74.756
_diffrn_reflns_theta_min 4.627
_diffrn_source 'rotating-anode X-ray tube'
_diffrn_source_type 'PhotonJet-R X-ray Source'
_exptl_absorpt_coefficient_mu 2.604
_exptl_absorpt_correction_T_max 1.000
_exptl_absorpt_correction_T_min 0.834
_exptl_absorpt_correction_type gaussian
_exptl_absorpt_process_details
;
 CrysAlisPro 1.171.42.30a (Rigaku Oxford Diffraction, 2021) Numerical 
 absorption correction based on gaussian integration over a multifaceted 
 crystal model Empirical absorption correction using spherical harmonics, 
 implemented in SCALE3 ABSPACK scaling algorithm.
;
_exptl_crystal_colour 'clear colourless'
_exptl_crystal_density_diffrn 1.311
_exptl_crystal_description block
_exptl_crystal_F_000 316
_exptl_crystal_preparation
;
 For data collection the crystal was immersed in a film of perfluoropolyether 
 oil, mounted on a polyimide loop and transferred to stream of cold nitrogen 
 (Oxford Cryostream 800).
;
_exptl_crystal_size_max 0.150
_exptl_crystal_size_mid 0.110
_exptl_crystal_size_min 0.070
_refine_diff_density_max 0.346
_refine_diff_density_min -0.338
_refine_diff_density_rms 0.047
_refine_ls_extinction_method none
_refine_ls_goodness_of_fit_ref 1.089
_refine_ls_hydrogen_treatment constr
_refine_ls_matrix_type full
_refine_ls_number_parameters 184
_refine_ls_number_reflns 2974
_refine_ls_number_restraints 0
_refine_ls_restrained_S_all 1.089
_refine_ls_R_factor_all 0.0310
_refine_ls_R_factor_gt 0.0304
_refine_ls_shift/su_max 0.001
_refine_ls_shift/su_mean 0.000
_refine_ls_structure_factor_coef Fsqd
_refine_ls_weighting_details
;
 w=1/[\s^2^(Fo^2^)+(0.0468P)^2^+0.3250P] where P=(Fo^2^+2Fc^2^)/3
;
_refine_ls_weighting_scheme calc
_refine_ls_wR_factor_gt 0.0868
_refine_ls_wR_factor_ref 0.0872
_reflns_Friedel_coverage 0.000
_reflns_number_gt 2877
_reflns_number_total 2974
_reflns_threshold_expression 'I > 2\s(I)'
_cod_data_source_file d5sc03814f2.cif
_cod_data_source_block 3OTMS
_cod_depositor_comments 'Adding full bibliography for 1574989--1574990.cif.'
_cod_original_cell_volume 760.580(15)
_cod_database_code 1574989
_shelx_shelxl_version_number 2018/3
_shelx_space_group_comment
;
 The symmetry employed for this shelxl refinement is uniquely defined by the 
 following loop, which should always be used as a source of symmetry 
 information in preference to the above space-group names. They are only 
 intended as comments.
;
_shelx_estimated_absorpt_t_min 0.696
_shelx_estimated_absorpt_t_max 0.839

loop_
_space_group_symop_operation_xyz
'x, y, z'
'-x, -y, -z'

loop_
_atom_site_label
_atom_site_type_symbol
_atom_site_fract_x
_atom_site_fract_y
_atom_site_fract_z
_atom_site_U_iso_or_equiv
_atom_site_adp_type
_atom_site_occupancy
_atom_site_site_symmetry_order
_atom_site_calc_flag
_atom_site_refinement_flags_posn
_atom_site_refinement_flags_adp
_atom_site_refinement_flags_occupancy
_atom_site_disorder_assembly
_atom_site_disorder_group
S001 S 0.85064(4) 0.50433(4) 0.88706(4) 0.02589(12) Uani 1 1 d . . . . .
B1_1 B 0.46657(19) 0.46397(16) 0.77322(16) 0.0181(3) Uani 1 1 d . . . . .
N1_1 N 0.41853(14) 0.61556(12) 0.72745(12) 0.0173(2) Uani 1 1 d . . . . .
C1_1 C 0.62033(17) 0.69390(15) 0.77691(14) 0.0207(3) Uani 1 1 d . . . . .
H1_1 H 0.673652 0.769867 0.778101 0.025 Uiso 1 1 calc R U . . .
N2_1 N 0.49382(14) 0.72710(12) 0.73201(12) 0.0200(2) Uani 1 1 d . . . . .
C3_1 C 0.61374(17) 0.43309(15) 0.82849(14) 0.0196(3) Uani 1 1 d . . . . .
C4_1 C 0.69720(18) 0.30442(16) 0.88656(15) 0.0238(3) Uani 1 1 d . . . . .
H4_1 H 0.666756 0.212545 0.898913 0.029 Uiso 1 1 calc R U . . .
C5_1 C 0.82446(19) 0.32756(17) 0.92211(16) 0.0279(3) Uani 1 1 d . . . . .
H5_1 H 0.892106 0.253543 0.962274 0.033 Uiso 1 1 calc R U . . .
C2_1 C 0.68438(17) 0.55039(15) 0.82460(14) 0.0197(3) Uani 1 1 d . . . . .
Si1_2 Si 0.38123(4) 0.19383(4) 0.74992(4) 0.01787(12) Uani 1 1 d . . . . .
C2_2 C 0.30133(19) 0.11397(16) 0.92859(15) 0.0257(3) Uani 1 1 d . . . . .
H2A_2 H 0.298163 0.011526 0.921122 0.039 Uiso 1 1 calc R U . . .
H2B_2 H 0.188408 0.171322 0.977602 0.039 Uiso 1 1 calc R U . . .
H2C_2 H 0.375421 0.117099 0.980970 0.039 Uiso 1 1 calc R U . . .
C3_2 C 0.24394(19) 0.19533(16) 0.64682(16) 0.0250(3) Uani 1 1 d . . . . .
H3A_2 H 0.292602 0.233054 0.552189 0.037 Uiso 1 1 calc R U . . .
H3B_2 H 0.133353 0.258874 0.692093 0.037 Uiso 1 1 calc R U . . .
H3C_2 H 0.233068 0.094858 0.641510 0.037 Uiso 1 1 calc R U . . .
C1_2 C 0.59503(19) 0.08659(16) 0.65604(17) 0.0277(3) Uani 1 1 d . . . . .
H1A_2 H 0.642353 0.137170 0.567903 0.042 Uiso 1 1 calc R U . . .
H1B_2 H 0.590203 -0.011932 0.636238 0.042 Uiso 1 1 calc R U . . .
H1C_2 H 0.665562 0.077843 0.714331 0.042 Uiso 1 1 calc R U . . .
O1_2 O 0.37889(12) 0.36727(10) 0.76462(10) 0.0215(2) Uani 1 1 d . . . . .
C1_3 C 0.27832(16) 0.67108(14) 0.67909(14) 0.0178(3) Uani 1 1 d . . . . .
C2_3 C 0.25364(17) 0.59445(15) 0.58117(14) 0.0201(3) Uani 1 1 d . . . . .
H2_3 H 0.327892 0.502744 0.547286 0.024 Uiso 1 1 calc R U . . .
C3_3 C 0.11974(18) 0.65254(16) 0.53294(15) 0.0233(3) Uani 1 1 d . . . . .
H3_3 H 0.102481 0.600023 0.466322 0.028 Uiso 1 1 calc R U . . .
C4_3 C 0.01112(18) 0.78699(16) 0.58170(16) 0.0245(3) Uani 1 1 d . . . . .
H4_3 H -0.079714 0.826695 0.548101 0.029 Uiso 1 1 calc R U . . .
C5_3 C 0.03606(18) 0.86275(15) 0.67957(15) 0.0238(3) Uani 1 1 d . . . . .
H5_3 H -0.038033 0.954638 0.713063 0.029 Uiso 1 1 calc R U . . .
C6_3 C 0.16852(17) 0.80531(14) 0.72898(15) 0.0204(3) Uani 1 1 d . . . . .
H6_3 H 0.184390 0.857341 0.796716 0.024 Uiso 1 1 calc R U . . .

loop_
_atom_site_aniso_label
_atom_site_aniso_U_11
_atom_site_aniso_U_22
_atom_site_aniso_U_33
_atom_site_aniso_U_23
_atom_site_aniso_U_13
_atom_site_aniso_U_12
S001 0.0222(2) 0.0312(2) 0.0252(2) 0.00034(15) -0.01107(15) -0.00374(14)
B1_1 0.0205(7) 0.0148(7) 0.0163(7) -0.0013(5) -0.0040(6) -0.0021(5)
N1_1 0.0191(5) 0.0139(5) 0.0194(6) 0.0001(4) -0.0066(4) -0.0044(4)
C1_1 0.0221(7) 0.0197(6) 0.0212(7) 0.0008(5) -0.0071(5) -0.0069(5)
N2_1 0.0222(6) 0.0161(5) 0.0222(6) 0.0011(4) -0.0065(5) -0.0074(4)
C3_1 0.0205(7) 0.0184(6) 0.0154(6) -0.0009(5) -0.0031(5) -0.0008(5)
C4_1 0.0251(7) 0.0214(7) 0.0208(7) 0.0021(5) -0.0066(6) -0.0005(5)
C5_1 0.0261(7) 0.0289(8) 0.0241(7) 0.0034(6) -0.0092(6) 0.0014(6)
C2_1 0.0189(6) 0.0239(7) 0.0147(6) -0.0010(5) -0.0050(5) -0.0029(5)
Si1_2 0.0205(2) 0.01241(18) 0.0198(2) 0.00020(13) -0.00583(14) -0.00360(14)
C2_2 0.0313(8) 0.0229(7) 0.0247(7) 0.0030(6) -0.0105(6) -0.0092(6)
C3_2 0.0315(8) 0.0212(7) 0.0238(7) -0.0001(6) -0.0105(6) -0.0072(6)
C1_2 0.0260(7) 0.0176(7) 0.0334(8) -0.0020(6) -0.0041(6) -0.0019(5)
O1_2 0.0236(5) 0.0133(4) 0.0272(5) -0.0007(4) -0.0085(4) -0.0034(4)
C1_3 0.0185(6) 0.0157(6) 0.0184(7) 0.0032(5) -0.0055(5) -0.0052(5)
C2_3 0.0228(7) 0.0173(6) 0.0188(7) 0.0006(5) -0.0049(5) -0.0056(5)
C3_3 0.0254(7) 0.0269(7) 0.0202(7) 0.0016(5) -0.0077(5) -0.0115(6)
C4_3 0.0200(7) 0.0295(8) 0.0255(7) 0.0055(6) -0.0095(6) -0.0077(6)
C5_3 0.0211(7) 0.0199(7) 0.0262(7) 0.0021(5) -0.0057(6) -0.0013(5)
C6_3 0.0232(7) 0.0171(6) 0.0203(7) 0.0000(5) -0.0068(5) -0.0046(5)

loop_
_atom_type_symbol
_atom_type_description
_atom_type_scat_dispersion_real
_atom_type_scat_dispersion_imag
_atom_type_scat_source
C C 0.0181 0.0091 'International Tables Vol C Tables 4.2.6.8 and 6.1.1.4'
H H 0.0000 0.0000 'International Tables Vol C Tables 4.2.6.8 and 6.1.1.4'
B B 0.0090 0.0039 'International Tables Vol C Tables 4.2.6.8 and 6.1.1.4'
N N 0.0311 0.0180 'International Tables Vol C Tables 4.2.6.8 and 6.1.1.4'
O O 0.0492 0.0322 'International Tables Vol C Tables 4.2.6.8 and 6.1.1.4'
Si Si 0.2541 0.3302 'International Tables Vol C Tables 4.2.6.8 and 6.1.1.4'
S S 0.3331 0.5567 'International Tables Vol C Tables 4.2.6.8 and 6.1.1.4'

loop_
_exptl_crystal_face_index_h
_exptl_crystal_face_index_k
_exptl_crystal_face_index_l
_exptl_crystal_face_perp_dist
2 0 1 0.0801
-5 -4 -1 0.0638
0 -6 2 0.0534
-1 -4 -5 0.0516
4 -2 0 0.0661
-5 0 -3 0.0642
1 -3 5 0.0641
-5 -2 0 0.0607
0 -6 -2 0.0423
-1 3 -5 0.0295
5 2 -1 0.0701
-1 5 -2 0.0185
0 5 2 0.0255
2 1 7 0.0570
-4 -2 -6 0.0618

loop_
_geom_angle_atom_site_label_1
_geom_angle_atom_site_label_2
_geom_angle_atom_site_label_3
_geom_angle
_geom_angle_site_symmetry_1
_geom_angle_site_symmetry_3
_geom_angle_publ_flag
C5_1 S001 C2_1 90.51(7) . . ?
O1_2 B1_1 N1_1 118.46(12) . . ?
O1_2 B1_1 C3_1 127.27(12) . . ?
N1_1 B1_1 C3_1 114.27(12) . . ?
N2_1 N1_1 C1_3 110.94(10) . . ?
N2_1 N1_1 B1_1 125.18(11) . . ?
C1_3 N1_1 B1_1 123.78(11) . . ?
N2_1 C1_1 C2_1 124.09(13) . . ?
N2_1 C1_1 H1_1 118.0 . . ?
C2_1 C1_1 H1_1 118.0 . . ?
C1_1 N2_1 N1_1 117.89(11) . . ?
C2_1 C3_1 C4_1 110.58(13) . . ?
C2_1 C3_1 B1_1 116.33(12) . . ?
C4_1 C3_1 B1_1 133.08(13) . . ?
C5_1 C4_1 C3_1 112.87(13) . . ?
C5_1 C4_1 H4_1 123.6 . . ?
C3_1 C4_1 H4_1 123.6 . . ?
C4_1 C5_1 S001 113.10(11) . . ?
C4_1 C5_1 H5_1 123.4 . . ?
S001 C5_1 H5_1 123.4 . . ?
C3_1 C2_1 C1_1 122.18(13) . . ?
C3_1 C2_1 S001 112.92(10) . . ?
C1_1 C2_1 S001 124.88(11) . . ?
O1_2 Si1_2 C3_2 105.96(6) . . ?
O1_2 Si1_2 C1_2 111.25(6) . . ?
C3_2 Si1_2 C1_2 109.27(7) . . ?
O1_2 Si1_2 C2_2 108.69(6) . . ?
C3_2 Si1_2 C2_2 111.66(7) . . ?
C1_2 Si1_2 C2_2 109.95(7) . . ?
Si1_2 C2_2 H2A_2 109.5 . . ?
Si1_2 C2_2 H2B_2 109.5 . . ?
H2A_2 C2_2 H2B_2 109.5 . . ?
Si1_2 C2_2 H2C_2 109.5 . . ?
H2A_2 C2_2 H2C_2 109.5 . . ?
H2B_2 C2_2 H2C_2 109.5 . . ?
Si1_2 C3_2 H3A_2 109.5 . . ?
Si1_2 C3_2 H3B_2 109.5 . . ?
H3A_2 C3_2 H3B_2 109.5 . . ?
Si1_2 C3_2 H3C_2 109.5 . . ?
H3A_2 C3_2 H3C_2 109.5 . . ?
H3B_2 C3_2 H3C_2 109.5 . . ?
Si1_2 C1_2 H1A_2 109.5 . . ?
Si1_2 C1_2 H1B_2 109.5 . . ?
H1A_2 C1_2 H1B_2 109.5 . . ?
Si1_2 C1_2 H1C_2 109.5 . . ?
H1A_2 C1_2 H1C_2 109.5 . . ?
H1B_2 C1_2 H1C_2 109.5 . . ?
B1_1 O1_2 Si1_2 146.31(10) . . ?
C2_3 C1_3 C6_3 119.89(13) . . ?
C2_3 C1_3 N1_1 120.82(12) . . ?
C6_3 C1_3 N1_1 119.27(12) . . ?
C1_3 C2_3 C3_3 119.76(13) . . ?
C1_3 C2_3 H2_3 120.1 . . ?
C3_3 C2_3 H2_3 120.1 . . ?
C4_3 C3_3 C2_3 120.37(13) . . ?
C4_3 C3_3 H3_3 119.8 . . ?
C2_3 C3_3 H3_3 119.8 . . ?
C5_3 C4_3 C3_3 119.64(13) . . ?
C5_3 C4_3 H4_3 120.2 . . ?
C3_3 C4_3 H4_3 120.2 . . ?
C4_3 C5_3 C6_3 120.43(13) . . ?
C4_3 C5_3 H5_3 119.8 . . ?
C6_3 C5_3 H5_3 119.8 . . ?
C5_3 C6_3 C1_3 119.91(13) . . ?
C5_3 C6_3 H6_3 120.0 . . ?
C1_3 C6_3 H6_3 120.0 . . ?

loop_
_geom_bond_atom_site_label_1
_geom_bond_atom_site_label_2
_geom_bond_distance
_geom_bond_site_symmetry_2
_geom_bond_publ_flag
S001 C5_1 1.7175(16) . ?
S001 C2_1 1.7273(14) . ?
B1_1 O1_2 1.3566(18) . ?
B1_1 N1_1 1.4544(18) . ?
B1_1 C3_1 1.532(2) . ?
N1_1 N2_1 1.3844(15) . ?
N1_1 C1_3 1.4378(17) . ?
C1_1 N2_1 1.2976(18) . ?
C1_1 C2_1 1.4271(19) . ?
C1_1 H1_1 0.9500 . ?
C3_1 C2_1 1.385(2) . ?
C3_1 C4_1 1.4315(18) . ?
C4_1 C5_1 1.358(2) . ?
C4_1 H4_1 0.9500 . ?
C5_1 H5_1 0.9500 . ?
Si1_2 O1_2 1.6435(10) . ?
Si1_2 C3_2 1.8482(15) . ?
Si1_2 C1_2 1.8537(15) . ?
Si1_2 C2_2 1.8644(15) . ?
C2_2 H2A_2 0.9800 . ?
C2_2 H2B_2 0.9800 . ?
C2_2 H2C_2 0.9800 . ?
C3_2 H3A_2 0.9800 . ?
C3_2 H3B_2 0.9800 . ?
C3_2 H3C_2 0.9800 . ?
C1_2 H1A_2 0.9800 . ?
C1_2 H1B_2 0.9800 . ?
C1_2 H1C_2 0.9800 . ?
C1_3 C2_3 1.3898(19) . ?
C1_3 C6_3 1.3944(18) . ?
C2_3 C3_3 1.392(2) . ?
C2_3 H2_3 0.9500 . ?
C3_3 C4_3 1.390(2) . ?
C3_3 H3_3 0.9500 . ?
C4_3 C5_3 1.385(2) . ?
C4_3 H4_3 0.9500 . ?
C5_3 C6_3 1.387(2) . ?
C5_3 H5_3 0.9500 . ?
C6_3 H6_3 0.9500 . ?

loop_
_geom_torsion_atom_site_label_1
_geom_torsion_atom_site_label_2
_geom_torsion_atom_site_label_3
_geom_torsion_atom_site_label_4
_geom_torsion
_geom_torsion_site_symmetry_1
_geom_torsion_site_symmetry_2
_geom_torsion_site_symmetry_3
_geom_torsion_site_symmetry_4
_geom_torsion_publ_flag
O1_2 B1_1 N1_1 N2_1 178.85(11) . . . . ?
C3_1 B1_1 N1_1 N2_1 -0.49(19) . . . . ?
O1_2 B1_1 N1_1 C1_3 2.9(2) . . . . ?
C3_1 B1_1 N1_1 C1_3 -176.48(11) . . . . ?
C2_1 C1_1 N2_1 N1_1 -1.4(2) . . . . ?
C1_3 N1_1 N2_1 C1_1 178.45(11) . . . . ?
B1_1 N1_1 N2_1 C1_1 2.0(2) . . . . ?
O1_2 B1_1 C3_1 C2_1 179.10(13) . . . . ?
N1_1 B1_1 C3_1 C2_1 -1.63(18) . . . . ?
O1_2 B1_1 C3_1 C4_1 -1.4(3) . . . . ?
N1_1 B1_1 C3_1 C4_1 177.88(13) . . . . ?
C2_1 C3_1 C4_1 C5_1 -0.55(18) . . . . ?
B1_1 C3_1 C4_1 C5_1 179.91(14) . . . . ?
C3_1 C4_1 C5_1 S001 -0.23(17) . . . . ?
C2_1 S001 C5_1 C4_1 0.72(12) . . . . ?
C4_1 C3_1 C2_1 C1_1 -177.29(12) . . . . ?
B1_1 C3_1 C2_1 C1_1 2.33(19) . . . . ?
C4_1 C3_1 C2_1 S001 1.09(15) . . . . ?
B1_1 C3_1 C2_1 S001 -179.29(9) . . . . ?
N2_1 C1_1 C2_1 C3_1 -0.9(2) . . . . ?
N2_1 C1_1 C2_1 S001 -179.04(11) . . . . ?
C5_1 S001 C2_1 C3_1 -1.04(11) . . . . ?
C5_1 S001 C2_1 C1_1 177.29(13) . . . . ?
N1_1 B1_1 O1_2 Si1_2 154.31(13) . . . . ?
C3_1 B1_1 O1_2 Si1_2 -26.5(3) . . . . ?
C3_2 Si1_2 O1_2 B1_1 -146.77(17) . . . . ?
C1_2 Si1_2 O1_2 B1_1 -28.11(19) . . . . ?
C2_2 Si1_2 O1_2 B1_1 93.09(18) . . . . ?
N2_1 N1_1 C1_3 C2_3 135.87(12) . . . . ?
B1_1 N1_1 C1_3 C2_3 -47.64(18) . . . . ?
N2_1 N1_1 C1_3 C6_3 -42.58(16) . . . . ?
B1_1 N1_1 C1_3 C6_3 133.91(13) . . . . ?
C6_3 C1_3 C2_3 C3_3 0.3(2) . . . . ?
N1_1 C1_3 C2_3 C3_3 -178.14(12) . . . . ?
C1_3 C2_3 C3_3 C4_3 0.3(2) . . . . ?
C2_3 C3_3 C4_3 C5_3 -0.4(2) . . . . ?
C3_3 C4_3 C5_3 C6_3 0.0(2) . . . . ?
C4_3 C5_3 C6_3 C1_3 0.6(2) . . . . ?
C2_3 C1_3 C6_3 C5_3 -0.7(2) . . . . ?
N1_1 C1_3 C6_3 C5_3 177.75(12) . . . . ?
